data_1520395
loop_
_publ_author_name
'Spencer, John'
'Callear, Samantha K.'
'Hursthouse, Michael B.'

_publ_section_title
;
 C25H45B1.88Br0.12F3.52O2P
;
_journal_name_full 'Crystal Structure Report Archive'
_journal_page_first 661
_journal_year 2009
_chemical_formula_sum 'C25 H45 B1.88 Br0.12 F3.52 O2 P'
_chemical_formula_weight 505.37
_space_group_IT_number 14
_symmetry_cell_setting monoclinic
_symmetry_space_group_name_Hall '-P 2yn'
_symmetry_space_group_name_H-M 'P 1 21/n 1'
_atom_sites_solution_hydrogens geom
_atom_sites_solution_primary direct
_atom_sites_solution_secondary difmap
_cell_angle_alpha 90.00
_cell_angle_beta 96.561(2)
_cell_angle_gamma 90.00
_cell_formula_units_Z 4
_cell_length_a 12.2480(3)
_cell_length_b 9.1264(3)
_cell_length_c 25.8185(7)
_cell_measurement_reflns_used 57797
_cell_measurement_temperature 120(2)
_cell_measurement_theta_max 27.48
_cell_measurement_theta_min 2.91
_cell_volume 2867.09(14)
_computing_cell_refinement 'DENZO (Otwinowski & Minor, 1997) & COLLECT (Hooft, R.W.W., 1998)'
_computing_data_collection 'COLLECT (Hooft, R.W.W., 1998)'
_computing_data_reduction 'DENZO (Otwinowski & Minor, 1997) & COLLECT (Hooft, R.W.W., 1998)'
_computing_structure_refinement 'SHELXL-97 (Sheldrick, 2008)'
_diffrn_ambient_temperature 120(2)
_diffrn_measured_fraction_theta_full 0.997
_diffrn_measured_fraction_theta_max 0.997
_diffrn_measurement_device_type 'Bruker-Nonius APEX II CCD camera on \k-goniostat'
_diffrn_measurement_method '\f & \w scans'
_diffrn_radiation_monochromator '10cm confocal mirrors'
_diffrn_radiation_source 'Bruker-Nonius FR591 rotating anode'
_diffrn_radiation_type MoK\a
_diffrn_radiation_wavelength 0.71073
_diffrn_reflns_av_R_equivalents 0.0867
_diffrn_reflns_av_sigmaI/netI 0.0721
_diffrn_reflns_limit_h_max 14
_diffrn_reflns_limit_h_min -14
_diffrn_reflns_limit_k_max 10
_diffrn_reflns_limit_k_min -10
_diffrn_reflns_limit_l_max 30
_diffrn_reflns_limit_l_min -30
_diffrn_reflns_number 30620
_diffrn_reflns_theta_full 25.00
_diffrn_reflns_theta_max 25.00
_diffrn_reflns_theta_min 2.95
_exptl_absorpt_coefficient_mu 0.305
_exptl_absorpt_correction_T_max 0.9970
_exptl_absorpt_correction_T_min 0.9388
_exptl_absorpt_correction_type multi-scan
_exptl_absorpt_process_details 'SADABS 2007/2 (Sheldrick, G.M., 2007)'
_exptl_crystal_colour colourless
_exptl_crystal_density_diffrn 1.171
_exptl_crystal_density_method 'not measured'
_exptl_crystal_description lath
_exptl_crystal_F_000 1085
_exptl_crystal_size_max 0.21
_exptl_crystal_size_mid 0.07
_exptl_crystal_size_min 0.01
_refine_diff_density_max 0.283
_refine_diff_density_min -0.282
_refine_diff_density_rms 0.070
_refine_ls_extinction_method none
_refine_ls_goodness_of_fit_ref 1.188
_refine_ls_hydrogen_treatment constr
_refine_ls_matrix_type full
_refine_ls_number_parameters 323
_refine_ls_number_reflns 5030
_refine_ls_number_restraints 0
_refine_ls_restrained_S_all 1.188
_refine_ls_R_factor_all 0.1320
_refine_ls_R_factor_gt 0.0856
_refine_ls_shift/su_max 0.011
_refine_ls_shift/su_mean 0.001
_refine_ls_structure_factor_coef Fsqd
_refine_ls_weighting_details 'calc w=1/[\s^2^(Fo^2^)+(0.0000P)^2^+7.5311P] where P=(Fo^2^+2Fc^2^)/3'
_refine_ls_weighting_scheme calc
_refine_ls_wR_factor_gt 0.1405
_refine_ls_wR_factor_ref 0.1603
_reflns_number_gt 3524
_reflns_number_total 5030
_reflns_threshold_expression >2\s(I)
_cod_data_source_file eCrystal-661.cif
_cod_data_source_block 2009src0267
_cod_depositor_comments
;
Citation :
Spencer, John and Callear, Samantha K. and 
Hursthouse, Michael B. (2009) 
University of Southampton, Crystal Structure Report Archive. 
(doi:10.5258/ecrystals/661)

More at:
http://ecrystals.chem.soton.ac.uk/661/
;
_cod_original_sg_symbol_H-M P21/n
_cod_database_code 1520395

loop_
_symmetry_equiv_pos_as_xyz
'x, y, z'
'-x+1/2, y+1/2, -z+1/2'
'-x, -y, -z'
'x-1/2, -y-1/2, z-1/2'

loop_
_atom_site_label
_atom_site_type_symbol
_atom_site_fract_x
_atom_site_fract_y
_atom_site_fract_z
_atom_site_U_iso_or_equiv
_atom_site_adp_type
_atom_site_occupancy
_atom_site_symmetry_multiplicity
_atom_site_calc_flag
_atom_site_refinement_flags
_atom_site_disorder_assembly
_atom_site_disorder_group
C3 C 0.7922(3) 0.0653(6) 0.56897(16) 0.0349(11) Uani 1 1 d . . .
C4 C 0.8271(4) -0.0777(6) 0.54314(16) 0.0384(12) Uani 1 1 d . . .
C6 C 0.8809(4) 0.1819(6) 0.57479(19) 0.0486(14) Uani 1 1 d . . .
H6A H 0.9147 0.1896 0.5423 0.073 Uiso 1 1 calc R . .
H6B H 0.9371 0.1551 0.6033 0.073 Uiso 1 1 calc R . .
H6C H 0.8483 0.2763 0.5825 0.073 Uiso 1 1 calc R . .
C7 C 0.7434(4) 0.0452(6) 0.62039(17) 0.0429(13) Uani 1 1 d . . .
H7A H 0.7208 0.1406 0.6329 0.064 Uiso 1 1 calc R . .
H7B H 0.7988 0.0019 0.6463 0.064 Uiso 1 1 calc R . .
H7C H 0.6795 -0.0198 0.6149 0.064 Uiso 1 1 calc R . .
C8 C 0.7523(4) -0.2077(6) 0.5524(2) 0.0504(14) Uani 1 1 d . . .
H8A H 0.6753 -0.1784 0.5444 0.076 Uiso 1 1 calc R . .
H8B H 0.7658 -0.2383 0.5890 0.076 Uiso 1 1 calc R . .
H8C H 0.7682 -0.2894 0.5298 0.076 Uiso 1 1 calc R . .
C9 C 0.9457(4) -0.1205(7) 0.55608(18) 0.0536(15) Uani 1 1 d . . .
H9A H 0.9591 -0.2136 0.5390 0.080 Uiso 1 1 calc R . .
H9B H 0.9623 -0.1314 0.5939 0.080 Uiso 1 1 calc R . .
H9C H 0.9928 -0.0443 0.5437 0.080 Uiso 1 1 calc R . .
C10 C 0.6641(3) 0.1197(5) 0.43118(16) 0.0274(10) Uani 1 1 d . . .
C11 C 0.6919(3) 0.0800(5) 0.38187(15) 0.0259(9) Uani 1 1 d . . .
H11 H 0.7531 0.0176 0.3794 0.031 Uiso 1 1 calc R . .
C12 C 0.6311(3) 0.1305(4) 0.33637(14) 0.0194(9) Uani 1 1 d . . .
C13 C 0.5415(3) 0.2218(4) 0.34022(16) 0.0256(10) Uani 1 1 d . . .
H13 H 0.4994 0.2565 0.3095 0.031 Uiso 1 1 calc R . .
C14 C 0.5135(3) 0.2622(5) 0.38849(17) 0.0315(11) Uani 1 1 d . . .
H14 H 0.4520 0.3244 0.3908 0.038 Uiso 1 1 calc R . .
C15 C 0.5743(3) 0.2126(5) 0.43331(16) 0.0319(11) Uani 1 1 d . . .
H15 H 0.5546 0.2423 0.4663 0.038 Uiso 1 1 calc R . .
C16 C 0.6593(3) 0.0847(4) 0.28335(15) 0.0224(9) Uani 1 1 d . . .
H16A H 0.7391 0.0640 0.2858 0.027 Uiso 1 1 calc R . .
H16B H 0.6437 0.1674 0.2588 0.027 Uiso 1 1 calc R . .
C18 C 0.6344(3) -0.1243(5) 0.19665(15) 0.0262(10) Uani 1 1 d . . .
H18A H 0.7153 -0.1351 0.2027 0.031 Uiso 1 1 calc R . .
H18B H 0.6035 -0.2213 0.1858 0.031 Uiso 1 1 calc R . .
C19 C 0.6064(3) -0.0160(5) 0.15159(15) 0.0281(10) Uani 1 1 d . . .
H19A H 0.5256 -0.0064 0.1443 0.034 Uiso 1 1 calc R . .
H19B H 0.6369 0.0817 0.1618 0.034 Uiso 1 1 calc R . .
C20 C 0.6534(4) -0.0674(5) 0.10259(15) 0.0324(10) Uani 1 1 d . . .
H20A H 0.7346 -0.0712 0.1095 0.039 Uiso 1 1 calc R . .
H20B H 0.6267 -0.1678 0.0938 0.039 Uiso 1 1 calc R . .
C21 C 0.6209(4) 0.0331(6) 0.05650(17) 0.0466(14) Uani 1 1 d . . .
H21A H 0.5409 0.0314 0.0479 0.070 Uiso 1 1 calc R . .
H21B H 0.6560 -0.0005 0.0264 0.070 Uiso 1 1 calc R . .
H21C H 0.6449 0.1333 0.0655 0.070 Uiso 1 1 calc R . .
C22 C 0.4399(3) -0.0356(4) 0.24662(16) 0.0253(10) Uani 1 1 d . . .
H22A H 0.4125 -0.0170 0.2807 0.030 Uiso 1 1 calc R . .
H22B H 0.4281 0.0546 0.2254 0.030 Uiso 1 1 calc R . .
C23 C 0.3732(3) -0.1610(5) 0.21885(17) 0.0278(10) Uani 1 1 d . . .
H23A H 0.3922 -0.1693 0.1827 0.033 Uiso 1 1 calc R . .
H23B H 0.3938 -0.2543 0.2370 0.033 Uiso 1 1 calc R . .
C24 C 0.2498(3) -0.1382(5) 0.21743(18) 0.0365(12) Uani 1 1 d . . .
H24A H 0.2117 -0.2251 0.2011 0.044 Uiso 1 1 calc R . .
H24B H 0.2313 -0.1319 0.2537 0.044 Uiso 1 1 calc R . .
C25 C 0.2065(4) -0.0029(6) 0.1882(2) 0.0516(15) Uani 1 1 d . . .
H25A H 0.2396 0.0845 0.2055 0.077 Uiso 1 1 calc R . .
H25B H 0.1265 0.0015 0.1877 0.077 Uiso 1 1 calc R . .
H25C H 0.2254 -0.0071 0.1523 0.077 Uiso 1 1 calc R . .
C26 C 0.6106(3) -0.2236(4) 0.30220(16) 0.0256(10) Uani 1 1 d . . .
H26A H 0.5996 -0.3165 0.2825 0.031 Uiso 1 1 calc R . .
H26B H 0.6887 -0.2198 0.3171 0.031 Uiso 1 1 calc R . .
C27 C 0.5392(3) -0.2277(5) 0.34743(16) 0.0270(10) Uani 1 1 d . . .
H27A H 0.5371 -0.1288 0.3631 0.032 Uiso 1 1 calc R . .
H27B H 0.4631 -0.2550 0.3338 0.032 Uiso 1 1 calc R . .
C28 C 0.5831(4) -0.3362(5) 0.38907(17) 0.0364(11) Uani 1 1 d . . .
H28A H 0.5845 -0.4350 0.3733 0.044 Uiso 1 1 calc R . .
H28B H 0.6596 -0.3094 0.4022 0.044 Uiso 1 1 calc R . .
C29 C 0.5155(4) -0.3417(6) 0.43431(19) 0.0502(14) Uani 1 1 d . . .
H29A H 0.5161 -0.2451 0.4510 0.075 Uiso 1 1 calc R . .
H29B H 0.5468 -0.4145 0.4597 0.075 Uiso 1 1 calc R . .
H29C H 0.4397 -0.3690 0.4217 0.075 Uiso 1 1 calc R . .
O2 O 0.7055(2) 0.1210(3) 0.53023(11) 0.0369(8) Uani 1 1 d . . .
O5 O 0.8053(2) -0.0420(3) 0.48736(10) 0.0350(8) Uani 1 1 d . . .
P17 P 0.58507(8) -0.07444(12) 0.25724(4) 0.0210(3) Uani 1 1 d . . .
B1 B 0.7267(4) 0.0665(6) 0.48305(19) 0.0308(12) Uani 1 1 d . . .
B21 B 0.951(2) -0.075(3) 0.2916(9) 0.076(8) Uani 0.88 1 d P A 1
F21 F 1.0336(2) -0.1873(3) 0.28925(11) 0.0355(7) Uani 0.88 1 d P A 1
F22 F 0.9979(3) 0.0470(3) 0.31236(12) 0.0432(8) Uani 0.88 1 d P A 1
F23 F 0.8933(2) -0.0588(3) 0.24488(11) 0.0394(8) Uani 0.88 1 d P A 1
F24 F 0.8803(2) -0.1362(4) 0.32655(13) 0.0484(9) Uani 0.88 1 d P A 1
Br1 Br 0.9451(7) -0.0726(10) 0.2909(3) 0.017(2) Uani 0.12 1 d P B 2

loop_
_atom_site_aniso_label
_atom_site_aniso_U_11
_atom_site_aniso_U_22
_atom_site_aniso_U_33
_atom_site_aniso_U_23
_atom_site_aniso_U_13
_atom_site_aniso_U_12
C3 0.031(2) 0.047(3) 0.025(2) 0.005(2) -0.0041(19) 0.007(2)
C4 0.034(3) 0.060(3) 0.021(2) 0.007(2) 0.0017(19) 0.009(2)
C6 0.054(3) 0.057(4) 0.034(3) 0.001(3) 0.001(2) -0.013(3)
C7 0.041(3) 0.061(4) 0.027(2) 0.000(2) 0.003(2) 0.011(3)
C8 0.061(3) 0.051(3) 0.041(3) 0.011(3) 0.012(3) 0.000(3)
C9 0.051(3) 0.079(4) 0.030(3) 0.011(3) 0.003(2) 0.027(3)
C10 0.028(2) 0.029(2) 0.025(2) 0.0002(19) -0.0001(18) -0.0073(19)
C11 0.024(2) 0.026(2) 0.028(2) 0.000(2) 0.0023(18) -0.0021(19)
C12 0.019(2) 0.021(2) 0.018(2) -0.0007(17) 0.0029(16) -0.0028(17)
C13 0.026(2) 0.024(2) 0.025(2) 0.0035(19) -0.0003(18) -0.0027(19)
C14 0.024(2) 0.034(3) 0.038(3) -0.001(2) 0.007(2) 0.003(2)
C15 0.033(3) 0.039(3) 0.024(2) -0.004(2) 0.007(2) -0.001(2)
C16 0.020(2) 0.021(2) 0.027(2) 0.0022(19) 0.0023(17) -0.0001(18)
C18 0.021(2) 0.029(2) 0.028(2) -0.0047(19) 0.0010(18) 0.0005(18)
C19 0.027(2) 0.030(2) 0.027(2) 0.005(2) 0.0015(18) 0.0010(19)
C20 0.034(2) 0.038(3) 0.026(2) -0.003(2) 0.0059(19) -0.007(2)
C21 0.048(3) 0.061(4) 0.030(3) 0.004(3) 0.001(2) -0.001(3)
C22 0.022(2) 0.025(2) 0.030(2) -0.0003(19) 0.0020(18) 0.0022(17)
C23 0.026(2) 0.025(2) 0.031(2) -0.003(2) 0.0003(19) -0.0025(19)
C24 0.022(2) 0.043(3) 0.043(3) -0.007(2) -0.001(2) 0.002(2)
C25 0.033(3) 0.040(3) 0.076(4) -0.003(3) -0.017(3) 0.002(2)
C26 0.024(2) 0.023(2) 0.029(2) -0.0016(19) 0.0013(18) -0.0019(18)
C27 0.023(2) 0.029(2) 0.030(2) 0.001(2) 0.0031(18) -0.0033(19)
C28 0.040(3) 0.033(3) 0.036(3) 0.006(2) 0.004(2) 0.005(2)
C29 0.068(4) 0.048(3) 0.038(3) 0.008(3) 0.018(3) 0.007(3)
O2 0.0369(18) 0.045(2) 0.0277(17) -0.0021(15) -0.0004(14) 0.0105(15)
O5 0.0397(18) 0.043(2) 0.0220(16) 0.0012(14) 0.0027(13) 0.0098(15)
P17 0.0192(5) 0.0211(6) 0.0226(5) -0.0022(5) 0.0014(4) 0.0009(5)
B1 0.030(3) 0.034(3) 0.028(3) -0.001(2) 0.003(2) -0.004(2)
B21 0.069(15) 0.083(17) 0.071(16) 0.008(13) -0.016(11) -0.021(14)
F21 0.0298(16) 0.0355(17) 0.0398(17) -0.0047(14) -0.0023(13) 0.0137(15)
F22 0.0516(19) 0.0223(17) 0.051(2) -0.0004(15) -0.0129(16) -0.0046(15)
F23 0.0418(18) 0.0367(18) 0.0361(18) -0.0047(15) -0.0117(14) 0.0052(14)
F24 0.0327(17) 0.051(2) 0.064(2) 0.0171(18) 0.0195(16) 0.0029(15)
Br1 0.015(4) 0.018(4) 0.017(4) -0.009(4) 0.004(3) -0.001(4)

loop_
_atom_type_symbol
_atom_type_description
_atom_type_scat_dispersion_real
_atom_type_scat_dispersion_imag
_atom_type_scat_source
C C 0.0033 0.0016 'International Tables Vol C Tables 4.2.6.8 and 6.1.1.4'
H H 0.0000 0.0000 'International Tables Vol C Tables 4.2.6.8 and 6.1.1.4'
O O 0.0106 0.0060 'International Tables Vol C Tables 4.2.6.8 and 6.1.1.4'
F F 0.0171 0.0103 'International Tables Vol C Tables 4.2.6.8 and 6.1.1.4'
P P 0.1023 0.0942 'International Tables Vol C Tables 4.2.6.8 and 6.1.1.4'
Br Br -0.2901 2.4595 'International Tables Vol C Tables 4.2.6.8 and 6.1.1.4'
B B 0.0013 0.0007 'International Tables Vol C Tables 4.2.6.8 and 6.1.1.4'

loop_
_geom_angle_atom_site_label_1
_geom_angle_atom_site_label_2
_geom_angle_atom_site_label_3
_geom_angle
_geom_angle_site_symmetry_1
_geom_angle_site_symmetry_3
O2 C3 C6 106.2(4) . .
O2 C3 C7 108.1(3) . .
C6 C3 C7 110.2(4) . .
O2 C3 C4 102.3(3) . .
C6 C3 C4 113.8(4) . .
C7 C3 C4 115.3(4) . .
O5 C4 C9 109.7(3) . .
O5 C4 C8 106.3(4) . .
C9 C4 C8 110.0(4) . .
O5 C4 C3 102.0(4) . .
C9 C4 C3 115.5(4) . .
C8 C4 C3 112.7(4) . .
C3 C6 H6A 109.5 . .
C3 C6 H6B 109.5 . .
H6A C6 H6B 109.5 . .
C3 C6 H6C 109.5 . .
H6A C6 H6C 109.5 . .
H6B C6 H6C 109.5 . .
C3 C7 H7A 109.5 . .
C3 C7 H7B 109.5 . .
H7A C7 H7B 109.5 . .
C3 C7 H7C 109.5 . .
H7A C7 H7C 109.5 . .
H7B C7 H7C 109.5 . .
C4 C8 H8A 109.5 . .
C4 C8 H8B 109.5 . .
H8A C8 H8B 109.5 . .
C4 C8 H8C 109.5 . .
H8A C8 H8C 109.5 . .
H8B C8 H8C 109.5 . .
C4 C9 H9A 109.5 . .
C4 C9 H9B 109.5 . .
H9A C9 H9B 109.5 . .
C4 C9 H9C 109.5 . .
H9A C9 H9C 109.5 . .
H9B C9 H9C 109.5 . .
C15 C10 C11 117.9(4) . .
C15 C10 B1 118.2(4) . .
C11 C10 B1 123.9(4) . .
C12 C11 C10 121.1(4) . .
C12 C11 H11 119.4 . .
C10 C11 H11 119.4 . .
C13 C12 C11 119.2(4) . .
C13 C12 C16 119.7(3) . .
C11 C12 C16 121.1(4) . .
C14 C13 C12 120.3(4) . .
C14 C13 H13 119.9 . .
C12 C13 H13 119.9 . .
C15 C14 C13 120.3(4) . .
C15 C14 H14 119.9 . .
C13 C14 H14 119.9 . .
C14 C15 C10 121.3(4) . .
C14 C15 H15 119.4 . .
C10 C15 H15 119.4 . .
C12 C16 P17 113.8(3) . .
C12 C16 H16A 108.8 . .
P17 C16 H16A 108.8 . .
C12 C16 H16B 108.8 . .
P17 C16 H16B 108.8 . .
H16A C16 H16B 107.7 . .
C19 C18 P17 115.3(3) . .
C19 C18 H18A 108.4 . .
P17 C18 H18A 108.4 . .
C19 C18 H18B 108.4 . .
P17 C18 H18B 108.4 . .
H18A C18 H18B 107.5 . .
C20 C19 C18 111.0(4) . .
C20 C19 H19A 109.4 . .
C18 C19 H19A 109.4 . .
C20 C19 H19B 109.4 . .
C18 C19 H19B 109.4 . .
H19A C19 H19B 108.0 . .
C21 C20 C19 112.0(4) . .
C21 C20 H20A 109.2 . .
C19 C20 H20A 109.2 . .
C21 C20 H20B 109.2 . .
C19 C20 H20B 109.2 . .
H20A C20 H20B 107.9 . .
C20 C21 H21A 109.5 . .
C20 C21 H21B 109.5 . .
H21A C21 H21B 109.5 . .
C20 C21 H21C 109.5 . .
H21A C21 H21C 109.5 . .
H21B C21 H21C 109.5 . .
C23 C22 P17 112.8(3) . .
C23 C22 H22A 109.0 . .
P17 C22 H22A 109.0 . .
C23 C22 H22B 109.0 . .
P17 C22 H22B 109.0 . .
H22A C22 H22B 107.8 . .
C24 C23 C22 112.5(3) . .
C24 C23 H23A 109.1 . .
C22 C23 H23A 109.1 . .
C24 C23 H23B 109.1 . .
C22 C23 H23B 109.1 . .
H23A C23 H23B 107.8 . .
C25 C24 C23 114.5(4) . .
C25 C24 H24A 108.6 . .
C23 C24 H24A 108.6 . .
C25 C24 H24B 108.6 . .
C23 C24 H24B 108.6 . .
H24A C24 H24B 107.6 . .
C24 C25 H25A 109.5 . .
C24 C25 H25B 109.5 . .
H25A C25 H25B 109.5 . .
C24 C25 H25C 109.5 . .
H25A C25 H25C 109.5 . .
H25B C25 H25C 109.5 . .
C27 C26 P17 115.9(3) . .
C27 C26 H26A 108.3 . .
P17 C26 H26A 108.3 . .
C27 C26 H26B 108.3 . .
P17 C26 H26B 108.3 . .
H26A C26 H26B 107.4 . .
C28 C27 C26 111.6(3) . .
C28 C27 H27A 109.3 . .
C26 C27 H27A 109.3 . .
C28 C27 H27B 109.3 . .
C26 C27 H27B 109.3 . .
H27A C27 H27B 108.0 . .
C29 C28 C27 112.9(4) . .
C29 C28 H28A 109.0 . .
C27 C28 H28A 109.0 . .
C29 C28 H28B 109.0 . .
C27 C28 H28B 109.0 . .
H28A C28 H28B 107.8 . .
C28 C29 H29A 109.5 . .
C28 C29 H29B 109.5 . .
H29A C29 H29B 109.5 . .
C28 C29 H29C 109.5 . .
H29A C29 H29C 109.5 . .
H29B C29 H29C 109.5 . .
B1 O2 C3 106.6(3) . .
B1 O5 C4 106.6(3) . .
C26 P17 C18 108.6(2) . .
C26 P17 C22 110.11(19) . .
C18 P17 C22 109.93(19) . .
C26 P17 C16 109.05(19) . .
C18 P17 C16 108.90(19) . .
C22 P17 C16 110.18(19) . .
O2 B1 O5 113.1(4) . .
O2 B1 C10 122.1(4) . .
O5 B1 C10 124.8(4) . .
F22 B21 F23 115(2) . .
F22 B21 F24 109.6(16) . .
F23 B21 F24 108.3(17) . .
F22 B21 F21 109.8(17) . .
F23 B21 F21 109.9(16) . .
F24 B21 F21 103.1(17) . .

loop_
_geom_bond_atom_site_label_1
_geom_bond_atom_site_label_2
_geom_bond_distance
_geom_bond_site_symmetry_2
C3 O2 1.464(5) .
C3 C6 1.516(7) .
C3 C7 1.528(6) .
C3 C4 1.548(7) .
C4 O5 1.471(5) .
C4 C9 1.504(6) .
C4 C8 1.534(7) .
C6 H6A 0.9800 .
C6 H6B 0.9800 .
C6 H6C 0.9800 .
C7 H7A 0.9800 .
C7 H7B 0.9800 .
C7 H7C 0.9800 .
C8 H8A 0.9800 .
C8 H8B 0.9800 .
C8 H8C 0.9800 .
C9 H9A 0.9800 .
C9 H9B 0.9800 .
C9 H9C 0.9800 .
C10 C15 1.394(6) .
C10 C11 1.403(6) .
C10 B1 1.544(6) .
C11 C12 1.395(5) .
C11 H11 0.9500 .
C12 C13 1.390(5) .
C12 C16 1.509(5) .
C13 C14 1.380(6) .
C13 H13 0.9500 .
C14 C15 1.379(6) .
C14 H14 0.9500 .
C15 H15 0.9500 .
C16 P17 1.803(4) .
C16 H16A 0.9900 .
C16 H16B 0.9900 .
C18 C19 1.536(6) .
C18 P17 1.799(4) .
C18 H18A 0.9900 .
C18 H18B 0.9900 .
C19 C20 1.523(6) .
C19 H19A 0.9900 .
C19 H19B 0.9900 .
C20 C21 1.519(6) .
C20 H20A 0.9900 .
C20 H20B 0.9900 .
C21 H21A 0.9800 .
C21 H21B 0.9800 .
C21 H21C 0.9800 .
C22 C23 1.536(5) .
C22 P17 1.803(4) .
C22 H22A 0.9900 .
C22 H22B 0.9900 .
C23 C24 1.522(5) .
C23 H23A 0.9900 .
C23 H23B 0.9900 .
C24 C25 1.511(7) .
C24 H24A 0.9900 .
C24 H24B 0.9900 .
C25 H25A 0.9800 .
C25 H25B 0.9800 .
C25 H25C 0.9800 .
C26 C27 1.538(5) .
C26 P17 1.793(4) .
C26 H26A 0.9900 .
C26 H26B 0.9900 .
C27 C28 1.515(6) .
C27 H27A 0.9900 .
C27 H27B 0.9900 .
C28 C29 1.508(6) .
C28 H28A 0.9900 .
C28 H28B 0.9900 .
C29 H29A 0.9800 .
C29 H29B 0.9800 .
C29 H29C 0.9800 .
O2 B1 1.368(6) .
O5 B1 1.377(6) .
B21 F22 1.34(3) .
B21 F23 1.34(2) .
B21 F24 1.43(2) .
B21 F21 1.45(2) .
